data_1536578
loop_
_publ_author_name
'Khrustalev, V.N.'
'Pisarevskii, A.P.'
'Varfolomeev, M.B.'
'Shamrai, N.B.'
'Struchkov, Yu.T.'

_publ_section_title
;
 Crystal structure of high temperature modification of ytterbium
 perrhenate Yb (Re O4)3
;
_journal_name_full
;
Koordinatsionnaya Khimiya (= Coordination Chemistry (USSR))
;
_journal_page_first 871
_journal_page_last 872
_journal_volume 19
_journal_year 1993
_chemical_formula_sum 'O12 Re3 Yb'
_chemical_name_systematic 'Yb (Re O4)3'
_space_group_IT_number 176
_symmetry_space_group_name_Hall '-P 6c'
_symmetry_space_group_name_H-M 'P 63/m'
_cell_angle_alpha 90
_cell_angle_beta 90
_cell_angle_gamma 120
_cell_formula_units_Z 2
_cell_length_a 9.999
_cell_length_b 9.999
_cell_length_c 6.07
_cell_volume 525.572
_citation_journal_id_ASTM KOKHDC
_cod_data_source_file Khrustalev_KOKHDC_1993_1380.cif
_cod_data_source_block O12Re3Yb1
_cod_original_cell_volume 525.5723
_cod_original_formula_sum 'O12 Re3 Yb1'
_cod_database_code 1536578

loop_
_symmetry_equiv_pos_as_xyz
x,y,z
x-y,x,z+1/2
-y,x-y,z
-x,-y,z+1/2
-x+y,-x,z
y,-x+y,z+1/2
-x,-y,-z
-x+y,-x,-z-1/2
y,-x+y,-z
x,y,-z-1/2
x-y,x,-z
-y,x-y,-z-1/2

loop_
_atom_site_label
_atom_site_type_symbol
_atom_site_fract_x
_atom_site_fract_y
_atom_site_fract_z
_atom_site_occupancy
_atom_site_U_iso_or_equiv
O3 O-2 0.488 0.638 -0.012 1 0.0
O2 O-2 0.254 0.1 0.25 1 0.0
O1 O-2 0.299 0.393 0.25 1 0.0
Yb1 Yb+3 0.3333 0.6667 0.25 1 0.0
Re1 Re+7 0.3957 0.3029 0.25 1 0.0
